data_2200739
loop_
_publ_author_name
'Batsanov, Andrei S.'
'Howard, Judith A. K.'
'Moore, Nichola S.'
'Kilner, Melvyn'

_publ_section_title
;
 Hexaaquanickel(II) bis(<i>p</i>-tolylsulfonate)
;
_journal_issue 10
_journal_name_full 'Acta Crystallographica Section E'
_journal_page_first m485
_journal_page_last m487
_journal_paper_doi 10.1107/S160053680101529X
_journal_volume 57
_journal_year 2001
_chemical_formula_iupac '[Ni (H2 O1)6] (C7 H7 O3 S)2'
_chemical_formula_moiety 'Ni O6 H12 2+,2(C7 H7 O3 S 1-)'
_chemical_formula_sum 'C14 H26 Ni O12 S2'
_chemical_formula_weight 509.18
_chemical_name_systematic
;
Hexaaquanickel(II) bis(p-tolylsulfonate)
;
_space_group_IT_number 14
_symmetry_cell_setting monoclinic
_symmetry_space_group_name_Hall '-P 2yn'
_symmetry_space_group_name_H-M 'P 1 21/n 1'
_audit_creation_method SHELXL-97
_cell_angle_alpha 90.00
_cell_angle_beta 90.719(15)
_cell_angle_gamma 90.00
_cell_formula_units_Z 2
_cell_length_a 6.9140(10)
_cell_length_b 6.2990(10)
_cell_length_c 24.933(4)
_cell_measurement_reflns_used 448
_cell_measurement_temperature 150(2)
_cell_measurement_theta_max 20
_cell_measurement_theta_min 10
_cell_volume 1085.8(3)
_computing_cell_refinement SMART
_computing_data_collection 'SMART (Siemens, 1995)'
_computing_data_reduction 'SAINT (Siemens, 1995)'
_computing_molecular_graphics 'SHELXTL (Bruker, 1997)'
_computing_publication_material SHELXTL
_computing_structure_refinement 'SHELXL97 (Sheldrick, 1997)'
_computing_structure_solution 'SHELXS97 (Sheldrick, 1997)'
_diffrn_ambient_temperature 150(2)
_diffrn_detector_area_resol_mean 8
_diffrn_measured_fraction_theta_full .989
_diffrn_measured_fraction_theta_max .989
_diffrn_measurement_device_type 'SMART 1K CCD area-detector'
_diffrn_measurement_method \w
_diffrn_radiation_monochromator graphite
_diffrn_radiation_source 'fine-focus sealed tube'
_diffrn_radiation_type MoK\a
_diffrn_radiation_wavelength .71073
_diffrn_reflns_av_R_equivalents .055
_diffrn_reflns_av_sigmaI/netI .051
_diffrn_reflns_limit_h_max 9
_diffrn_reflns_limit_h_min -8
_diffrn_reflns_limit_k_max 8
_diffrn_reflns_limit_k_min -6
_diffrn_reflns_limit_l_max 29
_diffrn_reflns_limit_l_min -33
_diffrn_reflns_number 8262
_diffrn_reflns_theta_full 28.99
_diffrn_reflns_theta_max 29.0
_diffrn_reflns_theta_min 1.63
_diffrn_standards_number 0
_exptl_absorpt_coefficient_mu 1.142
_exptl_absorpt_correction_T_max .9451
_exptl_absorpt_correction_T_min .7633
_exptl_absorpt_correction_type integration
_exptl_absorpt_process_details '(XPREP SHELXTL; Bruker, 1997)'
_exptl_crystal_colour colourless
_exptl_crystal_density_diffrn 1.557
_exptl_crystal_density_meas ?
_exptl_crystal_density_method 'not measured'
_exptl_crystal_description prism
_exptl_crystal_F_000 532
_exptl_crystal_size_max .25
_exptl_crystal_size_mid .10
_exptl_crystal_size_min .05
_refine_diff_density_max .547
_refine_diff_density_min -.481
_refine_ls_extinction_method none
_refine_ls_goodness_of_fit_ref 1.191
_refine_ls_hydrogen_treatment refall
_refine_ls_matrix_type full
_refine_ls_number_parameters 185
_refine_ls_number_reflns 2864
_refine_ls_number_restraints 0
_refine_ls_restrained_S_all 1.191
_refine_ls_R_factor_all .0761
_refine_ls_R_factor_gt .0501
_refine_ls_shift/su_max .001
_refine_ls_shift/su_mean .000
_refine_ls_structure_factor_coef Fsqd
_refine_ls_weighting_details 'calc w = 1/[\s^2^(Fo^2^)+(0.0083P)^2^+2.4432P] where P = (Fo^2^+2Fc^2^)/3'
_refine_ls_weighting_scheme calc
_refine_ls_wR_factor_ref .1005
_reflns_number_gt 2253
_reflns_number_total 2864
_reflns_threshold_expression I>2\s(I)
_cod_data_source_file om6052.cif
_cod_data_source_block I
_cod_depositor_comments
;
The following automatic conversions were performed:
'_symmetry_cell_setting' value 'Monoclinic' changed to 'monoclinic'
according to '/home/saulius/struct/CIF-dictionaries/cif_core.dic'
dictionary named 'cif_core.dic' version 2.4.1 from 2010-06-29.

Automatic conversion script
Id: cif_fix_enum 1527 2010-12-29 10:47:43Z saulius 

The following automatic conversions were performed:

'_symmetry_cell_setting' value 'Monoclinic' changed to 'monoclinic'
according to /home/saulius/struct/CIF-dictionaries/cif_core.dic
dictionary named 'cif_core.dic' version 2.4.1 from 2010-06-29.

Automatic conversion script
Id: cif_fix_values 1715 2011-07-08 13:25:40Z adriana 

The following automatic conversions were performed:

'_exptl_crystal_density_meas' value 'not measured' was changed to '?'
- the value is perceived as not measured.

Automatic conversion script
Id: cif_fix_values 3008 2015-01-20 13:52:24Z robertas 
;
_cod_original_sg_symbol_H-M 'P 21/n'
_cod_database_code 2200739
_cod_database_fobs_code 2200739

loop_
_symmetry_equiv_pos_as_xyz
'x, y, z'
'-x+1/2, y+1/2, -z+1/2'
'-x, -y, -z'
'x-1/2, -y-1/2, z-1/2'

loop_
_atom_site_label
_atom_site_fract_x
_atom_site_fract_y
_atom_site_fract_z
_atom_site_U_iso_or_equiv
_atom_site_adp_type
_atom_site_calc_flag
_atom_site_refinement_flags
_atom_site_occupancy
_atom_site_disorder_assembly
_atom_site_disorder_group
_atom_site_type_symbol
Ni .5000 .5000 .0000 .01655(14) Uani d S 1 . . Ni
S -.01007(11) .10018(12) .09502(3) .01774(17) Uani d . 1 . . S
O1 .2584(4) .5957(5) .04068(13) .0389(7) Uani d . 1 . . O
H011 .233(7) .715(8) .0493(19) .054(15) Uiso d . 1 . . H
H012 .187(6) .519(7) .0570(16) .035(11) Uiso d . 1 . . H
O2 .6817(4) .5971(4) .06173(11) .0314(6) Uani d . 1 . . O
H021 .790(8) .518(9) .064(2) .074(17) Uiso d . 1 . . H
H022 .728(6) .723(8) .0622(18) .051(14) Uiso d . 1 . . H
O3 .4859(4) .2076(4) .03275(10) .0258(5) Uani d . 1 . . O
H031 .589(7) .158(8) .0472(18) .058(15) Uiso d . 1 . . H
H032 .386(7) .150(7) .0455(18) .053(14) Uiso d . 1 . . H
O4 -.1902(3) .0109(4) .07327(9) .0250(5) Uani d . 1 . . O
O5 .1605(3) .0066(4) .07035(8) .0240(5) Uani d . 1 . . O
O6 -.0082(3) .3329(3) .09292(9) .0234(5) Uani d . 1 . . O
C1 -.0003(4) .0274(5) .16377(12) .0194(6) Uani d . 1 . . C
C2 -.0562(5) .1690(6) .20302(14) .0259(7) Uani d . 1 . . C
H2 -.090(6) .312(7) .1936(15) .038(11) Uiso d . 1 . . H
C3 -.0495(5) .1079(7) .25688(14) .0304(8) Uani d . 1 . . C
H3 -.077(6) .211(7) .2840(17) .052(13) Uiso d . 1 . . H
C4 .0131(5) -.0932(6) .27168(13) .0274(7) Uani d . 1 . . C
C5 .0660(5) -.2344(6) .23150(14) .0291(8) Uani d . 1 . . C
H5 .116(5) -.373(6) .2418(13) .021(9) Uiso d . 1 . . H
C6 .0603(5) -.1769(6) .17783(14) .0257(7) Uani d . 1 . . C
H6 .101(6) -.271(7) .1525(16) .045(12) Uiso d . 1 . . H
C7 .0302(7) -.1585(9) .32990(16) .0406(10) Uani d . 1 . . C
H71 -.015(8) -.304(10) .335(2) .082(19) Uiso d . 1 . . H
H72 .159(8) -.145(8) .3437(19) .065(15) Uiso d . 1 . . H
H73 -.043(7) -.067(8) .3499(18) .054(14) Uiso d . 1 . . H

loop_
_atom_site_aniso_label
_atom_site_aniso_U_11
_atom_site_aniso_U_22
_atom_site_aniso_U_33
_atom_site_aniso_U_12
_atom_site_aniso_U_13
_atom_site_aniso_U_23
Ni .0162(2) .0104(2) .0231(3) -.0002(2) .00174(19) -.0008(2)
S .0188(3) .0122(3) .0222(4) -.0008(3) .0002(3) .0001(3)
O1 .0370(15) .0158(13) .065(2) .0014(12) .0306(14) .0010(14)
O2 .0340(14) .0158(12) .0441(15) -.0008(11) -.0138(12) -.0027(12)
O3 .0214(12) .0161(11) .0398(14) -.0007(10) -.0001(11) .0071(11)
O4 .0249(11) .0176(11) .0322(12) -.0035(10) -.0082(9) .0037(11)
O5 .0259(11) .0189(11) .0273(11) .0012(10) .0072(9) .0000(11)
O6 .0258(11) .0123(10) .0320(12) -.0007(9) -.0007(9) .0022(10)
C1 .0158(13) .0182(16) .0244(15) -.0001(12) .0012(11) .0007(13)
C2 .0249(16) .0234(17) .0292(17) .0038(14) -.0009(13) -.0032(15)
C3 .0273(18) .038(2) .0255(18) .0070(16) -.0013(14) -.0064(17)
C4 .0196(15) .041(2) .0218(16) -.0020(15) -.0009(12) .0005(16)
C5 .0300(18) .0269(19) .0303(18) .0006(15) -.0002(14) .0059(16)
C6 .0303(17) .0224(17) .0244(16) .0026(14) .0029(13) .0016(15)
C7 .038(2) .057(3) .0263(19) .001(2) -.0036(17) .006(2)

loop_
_atom_type_symbol
_atom_type_description
_atom_type_scat_dispersion_real
_atom_type_scat_dispersion_imag
_atom_type_scat_source
C C .0033 .0016 'International Tables Vol C Tables 4.2.6.8 and 6.1.1.4'
H H .0000 .0000 'International Tables Vol C Tables 4.2.6.8 and 6.1.1.4'
O O .0106 .0060 'International Tables Vol C Tables 4.2.6.8 and 6.1.1.4'
S S .1246 .1234 'International Tables Vol C Tables 4.2.6.8 and 6.1.1.4'
Ni Ni .3393 1.1124 'International Tables Vol C Tables 4.2.6.8 and 6.1.1.4'

loop_
_geom_angle_atom_site_label_1
_geom_angle_atom_site_label_2
_geom_angle_atom_site_label_3
_geom_angle_site_symmetry_1
_geom_angle_site_symmetry_3
_geom_angle
_geom_angle_publ_flag
O3 Ni O3 3_665 . 180.00(13) ?
O3 Ni O1 3_665 . 88.61(11) ?
O3 Ni O1 . . 91.39(11) yes
O3 Ni O1 3_665 3_665 91.39(11) ?
O3 Ni O1 . 3_665 88.61(11) ?
O1 Ni O1 . 3_665 180.00(15) ?
O3 Ni O2 3_665 3_665 90.04(11) ?
O3 Ni O2 . 3_665 89.96(11) ?
O1 Ni O2 . 3_665 87.94(12) ?
O1 Ni O2 3_665 3_665 92.06(12) ?
O3 Ni O2 3_665 . 89.96(11) ?
O3 Ni O2 . . 90.04(11) yes
O1 Ni O2 . . 92.06(12) yes
O1 Ni O2 3_665 . 87.94(12) ?
O2 Ni O2 3_665 . 180.00(10) ?
O5 S O4 . . 112.11(14) yes
O5 S O6 . . 112.38(14) yes
O4 S O6 . . 112.23(14) yes
O5 S C1 . . 106.33(14) yes
O4 S C1 . . 106.27(14) yes
O6 S C1 . . 107.01(14) yes
Ni O1 H011 . . 126(3) ?
Ni O1 H012 . . 125(3) ?
H011 O1 H012 . . 107(4) ?
Ni O2 H021 . . 112(3) ?
Ni O2 H022 . . 121(3) ?
H021 O2 H022 . . 101(4) ?
Ni O3 H031 . . 117(3) ?
Ni O3 H032 . . 126(3) ?
H031 O3 H032 . . 112(4) ?
C2 C1 C6 . . 120.2(3) ?
C2 C1 S . . 120.6(3) ?
C6 C1 S . . 119.2(2) ?
C1 C2 C3 . . 119.7(3) ?
C1 C2 H2 . . 120(2) ?
C3 C2 H2 . . 120(2) ?
C4 C3 C2 . . 120.9(3) ?
C4 C3 H3 . . 120(3) ?
C2 C3 H3 . . 119(3) ?
C3 C4 C5 . . 118.4(3) ?
C3 C4 C7 . . 121.6(4) ?
C5 C4 C7 . . 119.9(4) ?
C6 C5 C4 . . 121.5(3) ?
C6 C5 H5 . . 120(2) ?
C4 C5 H5 . . 119(2) ?
C5 C6 C1 . . 119.2(3) ?
C5 C6 H6 . . 119(3) ?
C1 C6 H6 . . 121(3) ?
C4 C7 H71 . . 111(3) ?
C4 C7 H72 . . 113(3) ?
H71 C7 H72 . . 110(4) ?
C4 C7 H73 . . 108(3) ?
H71 C7 H73 . . 110(4) ?
H72 C7 H73 . . 105(4) ?

loop_
_geom_bond_atom_site_label_1
_geom_bond_atom_site_label_2
_geom_bond_site_symmetry_2
_geom_bond_distance
_geom_bond_publ_flag
Ni O3 . 2.018(2) yes
Ni O1 . 2.056(3) yes
Ni O2 . 2.067(3) yes
S O5 . 1.461(2) yes
S O4 . 1.465(2) yes
S O6 . 1.467(2) yes
S C1 . 1.775(3) yes
O1 H011 . .80(5) ?
O1 H012 . .80(4) ?
O2 H021 . .90(6) ?
O2 H022 . .85(5) ?
O3 H031 . .86(5) ?
O3 H032 . .85(5) ?
C1 C2 . 1.383(4) ?
C1 C6 . 1.396(4) ?
C2 C3 . 1.397(5) ?
C2 H2 . .96(4) ?
C3 C4 . 1.387(5) ?
C3 H3 . .96(4) ?
C4 C5 . 1.392(5) ?
C4 C7 . 1.512(5) ?
C5 C6 . 1.386(5) ?
C5 H5 . .97(4) ?
C6 H6 . .91(4) ?
C7 H71 . .98(6) ?
C7 H72 . .96(5) ?
C7 H73 . .92(5) ?

loop_
_geom_hbond_atom_site_label_D
_geom_hbond_atom_site_label_H
_geom_hbond_atom_site_label_A
_geom_hbond_site_symmetry_A
_geom_hbond_distance_DH
_geom_hbond_distance_HA
_geom_hbond_distance_DA
_geom_hbond_angle_DHA
O1 H011 O5 1_565 .80(5) 1.98(5) 2.778(4) 178(5)
O1 H012 O6 . .80(4) 2.01(4) 2.810(4) 175(4)
O2 H021 O6 1_655 .90(6) 1.95(6) 2.816(3) 161(5)
O2 H022 O4 1_665 .85(5) 1.92(5) 2.767(4) 171(4)
O3 H031 O4 1_655 .86(5) 1.89(5) 2.741(3) 171(5)
O3 H032 O5 . .85(5) 1.91(5) 2.756(3) 176(5)
